data_4511967
loop_
_publ_author_name
'Mohapatra, Balaram'
'Venkatesh, V.'
'Verma, Sandeep'

_publ_section_title
;
 Crystal Engineering with 2-Aminopurine Containing a Carboxylic Acid
 Pendant
;
_journal_issue 10
_journal_name_full 'Crystal Growth &amp; Design'
_journal_page_first 5042
_journal_paper_doi 10.1021/cg501142v
_journal_volume 14
_journal_year 2014
_chemical_formula_sum 'C32 H34 Cl2 Cu2 N20 O14'
_chemical_formula_weight 1120.79
_chemical_name_systematic
;
 ?
;
_space_group_IT_number 2
_symmetry_cell_setting triclinic
_symmetry_space_group_name_Hall '-P 1'
_symmetry_space_group_name_H-M 'P -1'
_atom_sites_solution_hydrogens geom
_atom_sites_solution_primary direct
_atom_sites_solution_secondary difmap
_audit_creation_method SHELXL-97
_cell_angle_alpha 67.248(4)
_cell_angle_beta 78.509(5)
_cell_angle_gamma 88.131(6)
_cell_formula_units_Z 1
_cell_length_a 7.049(2)
_cell_length_b 12.588(4)
_cell_length_c 13.896(4)
_cell_measurement_reflns_used 6764
_cell_measurement_temperature 100(2)
_cell_measurement_theta_max 26.0
_cell_measurement_theta_min 2.8
_cell_volume 1112.9(6)
_computing_structure_refinement 'SHELXL-97 (Sheldrick, 1997)'
_diffrn_ambient_temperature 100(2)
_diffrn_measured_fraction_theta_full 0.990
_diffrn_measured_fraction_theta_max 0.990
_diffrn_radiation_monochromator graphite
_diffrn_radiation_source 'fine-focus sealed tube'
_diffrn_radiation_type MoK\a
_diffrn_radiation_wavelength 0.71073
_diffrn_reflns_av_R_equivalents 0.0623
_diffrn_reflns_av_sigmaI/netI 0.1235
_diffrn_reflns_limit_h_max 5
_diffrn_reflns_limit_h_min -8
_diffrn_reflns_limit_k_max 15
_diffrn_reflns_limit_k_min -15
_diffrn_reflns_limit_l_max 17
_diffrn_reflns_limit_l_min -17
_diffrn_reflns_number 6764
_diffrn_reflns_theta_full 25.99
_diffrn_reflns_theta_max 25.99
_diffrn_reflns_theta_min 2.82
_exptl_absorpt_coefficient_mu 1.164
_exptl_absorpt_correction_T_max 0.792
_exptl_absorpt_correction_T_min 0.774
_exptl_absorpt_correction_type psi-scan
_exptl_absorpt_process_details '(North et al., 1968)'
_exptl_crystal_colour Blue
_exptl_crystal_density_diffrn 1.672
_exptl_crystal_density_method 'not measured'
_exptl_crystal_description Block
_exptl_crystal_F_000 570
_exptl_crystal_size_max 0.22
_exptl_crystal_size_mid 0.21
_exptl_crystal_size_min 0.20
_refine_diff_density_max 0.731
_refine_diff_density_min -0.431
_refine_diff_density_rms 0.104
_refine_ls_extinction_method none
_refine_ls_goodness_of_fit_ref 0.976
_refine_ls_hydrogen_treatment mixed
_refine_ls_matrix_type full
_refine_ls_number_parameters 317
_refine_ls_number_reflns 4327
_refine_ls_number_restraints 0
_refine_ls_restrained_S_all 0.976
_refine_ls_R_factor_all 0.1325
_refine_ls_R_factor_gt 0.0666
_refine_ls_shift/su_max 0.000
_refine_ls_shift/su_mean 0.000
_refine_ls_structure_factor_coef Fsqd
_refine_ls_weighting_details 'calc w=1/[\s^2^(Fo^2^)+(0.0824P)^2^+0.0000P] where P=(Fo^2^+2Fc^2^)/3'
_refine_ls_weighting_scheme calc
_refine_ls_wR_factor_gt 0.1447
_refine_ls_wR_factor_ref 0.1710
_reflns_number_gt 2512
_reflns_number_total 4327
_reflns_threshold_expression >2sigma(I)
_cod_data_source_file cg501142v_si_002.cif
_cod_data_source_block complex2
_cod_depositor_comments
;
The following automatic conversions were performed:

'_symmetry_cell_setting' value 'Triclinic' changed to 'triclinic'
according to
/home/saulius/struct/COD-crude-data--automatic-downloads/rss-feeds/ACS/lib/dictionaries/cif_core.dic
dictionary named 'cif_core.dic' version 2.4.2 from 2011-04-26.

Automatic conversion script
Id: cif_fix_values 2281 2013-09-26 08:29:07Z andrius 

 Adding full bibliography for 4511966--4511973.cif.
;
_cod_original_cell_volume 1113.0(6)
_cod_original_sg_symbol_H-M P-1
_cod_database_code 4511967

loop_
_symmetry_equiv_pos_as_xyz
'x, y, z'
'-x, -y, -z'

loop_
_atom_site_label
_atom_site_type_symbol
_atom_site_fract_x
_atom_site_fract_y
_atom_site_fract_z
_atom_site_U_iso_or_equiv
_atom_site_adp_type
_atom_site_occupancy
_atom_site_symmetry_multiplicity
_atom_site_calc_flag
_atom_site_refinement_flags
Cu1 Cu 0.62834(11) 0.68898(6) 0.55983(5) 0.0319(3) Uani 1 1 d .
Cl1 Cl 0.3081(2) 0.59999(13) 0.55510(13) 0.0429(4) Uani 1 1 d .
O3W O 0.8260(6) 0.6054(3) 0.4883(3) 0.0354(10) Uani 1 1 d .
O2A O 0.5133(7) 0.7906(3) 0.6361(3) 0.0417(11) Uani 1 1 d .
N7B N 0.6483(7) 0.5641(4) 0.6978(3) 0.0301(11) Uani 1 1 d .
O1A O 0.7533(8) 0.7989(4) 0.7155(4) 0.0567(13) Uani 1 1 d .
N9A N 0.7064(7) 0.9914(4) 0.2919(3) 0.0298(11) Uani 1 1 d .
C5B C 0.5018(8) 0.5286(4) 0.7881(4) 0.0245(13) Uani 1 1 d .
N1B N 0.2056(7) 0.5084(4) 0.9079(4) 0.0305(11) Uani 1 1 d .
N2B N 0.1662(7) 0.3719(4) 1.0773(4) 0.0388(13) Uani 1 1 d .
H2BA H 0.2050 0.3165 1.1278 0.047 Uiso 1 1 calc R
H2BB H 0.0506 0.3950 1.0875 0.047 Uiso 1 1 calc R
N3B N 0.4664(6) 0.3846(4) 0.9682(3) 0.0256(11) Uani 1 1 d .
N9B N 0.7532(6) 0.4239(4) 0.8290(3) 0.0270(11) Uani 1 1 d .
O2B O 0.7945(8) 0.0960(4) 0.8114(3) 0.0525(13) Uani 1 1 d .
H2B H 0.8095 0.0905 0.7534 0.079 Uiso 1 1 calc R
O1B O 0.9303(7) 0.2714(4) 0.7108(3) 0.0473(12) Uani 1 1 d .
N1A N 0.6249(7) 0.7429(4) 0.1878(4) 0.0351(12) Uani 1 1 d .
N3A N 0.7055(7) 0.9452(4) 0.1377(3) 0.0317(12) Uani 1 1 d .
N7A N 0.6367(7) 0.8176(4) 0.4210(3) 0.0326(12) Uani 1 1 d .
C5A C 0.6372(8) 0.8100(5) 0.3229(4) 0.0280(13) Uani 1 1 d .
C4A C 0.6838(8) 0.9181(4) 0.2420(4) 0.0265(13) Uani 1 1 d .
C9A C 0.7489(9) 1.1158(4) 0.2368(5) 0.0353(15) Uani 1 1 d .
H9AA H 0.8509 1.1312 0.1742 0.042 Uiso 1 1 calc R
H9AB H 0.7936 1.1457 0.2835 0.042 Uiso 1 1 calc R
C10A C 0.4336(10) 0.8243(5) 0.7963(5) 0.0418(16) Uani 1 1 d .
H10A H 0.3946 0.7501 0.8541 0.050 Uiso 1 1 calc R
H10B H 0.4979 0.8700 0.8239 0.050 Uiso 1 1 calc R
C11A C 0.5823(11) 0.8044(5) 0.7070(5) 0.0386(16) Uani 1 1 d .
C6B C 0.3140(8) 0.5584(5) 0.8123(4) 0.0296(14) Uani 1 1 d .
H6B H 0.2625 0.6153 0.7596 0.036 Uiso 1 1 calc R
C2B C 0.2858(8) 0.4220(5) 0.9826(4) 0.0281(13) Uani 1 1 d .
C4B C 0.5675(8) 0.4405(4) 0.8704(4) 0.0253(13) Uani 1 1 d .
C8B C 0.7949(9) 0.4998(5) 0.7253(4) 0.0317(14) Uani 1 1 d .
H8B H 0.9132 0.5054 0.6793 0.038 Uiso 1 1 calc R
C9B C 0.8827(9) 0.3382(5) 0.8855(5) 0.0355(15) Uani 1 1 d .
H9BA H 0.8781 0.3409 0.9548 0.043 Uiso 1 1 calc R
H9BB H 1.0148 0.3580 0.8455 0.043 Uiso 1 1 calc R
C10B C 0.8262(9) 0.2169(5) 0.9003(4) 0.0357(15) Uani 1 1 d .
H10C H 0.9029 0.1629 0.9464 0.043 Uiso 1 1 calc R
H10D H 0.6911 0.1997 0.9359 0.043 Uiso 1 1 calc R
C11B C 0.8541(8) 0.1990(5) 0.7975(5) 0.0339(14) Uani 1 1 d .
C6A C 0.6060(9) 0.7207(5) 0.2920(5) 0.0379(15) Uani 1 1 d .
H6A H 0.5724 0.6465 0.3427 0.045 Uiso 1 1 calc R
C2A C 0.6756(8) 0.8532(5) 0.1166(4) 0.0304(14) Uani 1 1 d .
N2A N 0.6984(9) 0.8683(4) 0.0135(4) 0.0480(15) Uani 1 1 d .
H2AA H 0.7310 0.9355 -0.0359 0.058 Uiso 1 1 calc R
H2AB H 0.6802 0.8107 -0.0030 0.058 Uiso 1 1 calc R
C8A C 0.6771(9) 0.9266(5) 0.3974(4) 0.0319(14) Uani 1 1 d .
H8A H 0.6849 0.9564 0.4482 0.038 Uiso 1 1 calc R
O2W O 0.8411(12) 0.0397(6) 0.6527(4) 0.120(3) Uani 1 1 d G
O1W O 0.9547(13) 0.1884(6) 0.4509(4) 0.149(4) Uani 1 1 d G

loop_
_atom_site_aniso_label
_atom_site_aniso_U_11
_atom_site_aniso_U_22
_atom_site_aniso_U_33
_atom_site_aniso_U_23
_atom_site_aniso_U_13
_atom_site_aniso_U_12
Cu1 0.0380(5) 0.0291(4) 0.0201(4) -0.0030(3) -0.0013(3) 0.0051(3)
Cl1 0.0378(10) 0.0466(10) 0.0443(10) -0.0193(7) -0.0047(8) 0.0000(7)
O3W 0.037(3) 0.039(2) 0.023(2) -0.0080(17) 0.0028(18) 0.0055(19)
O2A 0.059(3) 0.039(2) 0.024(2) -0.0110(18) -0.007(2) 0.014(2)
N7B 0.029(3) 0.029(3) 0.023(3) -0.005(2) 0.003(2) 0.009(2)
O1A 0.049(3) 0.058(3) 0.055(3) -0.016(2) -0.006(3) 0.002(3)
N9A 0.036(3) 0.026(2) 0.023(3) -0.007(2) -0.005(2) 0.005(2)
C5B 0.026(3) 0.024(3) 0.022(3) -0.009(2) 0.000(2) 0.003(2)
N1B 0.025(3) 0.031(3) 0.027(3) -0.005(2) 0.000(2) 0.001(2)
N2B 0.023(3) 0.052(3) 0.023(3) 0.000(2) 0.007(2) 0.005(2)
N3B 0.021(3) 0.030(3) 0.022(3) -0.007(2) -0.002(2) 0.001(2)
N9B 0.022(3) 0.026(2) 0.025(3) -0.0029(19) -0.001(2) 0.001(2)
O2B 0.068(4) 0.041(3) 0.046(3) -0.016(2) -0.004(3) -0.009(2)
O1B 0.050(3) 0.048(3) 0.030(2) -0.008(2) 0.009(2) -0.007(2)
N1A 0.047(3) 0.028(3) 0.027(3) -0.005(2) -0.011(2) -0.001(2)
N3A 0.036(3) 0.035(3) 0.020(3) -0.008(2) -0.002(2) 0.001(2)
N7A 0.041(3) 0.028(3) 0.025(3) -0.006(2) -0.007(2) 0.006(2)
C5A 0.033(3) 0.030(3) 0.018(3) -0.009(2) 0.000(3) 0.001(3)
C4A 0.030(3) 0.019(3) 0.026(3) -0.005(2) -0.004(3) 0.003(2)
C9A 0.043(4) 0.026(3) 0.029(3) -0.006(2) -0.001(3) -0.002(3)
C10A 0.061(5) 0.028(3) 0.033(4) -0.008(3) -0.009(3) 0.005(3)
C11A 0.055(5) 0.019(3) 0.038(4) -0.004(3) -0.017(4) 0.004(3)
C6B 0.027(3) 0.028(3) 0.029(3) -0.006(2) -0.007(3) 0.002(3)
C2B 0.032(4) 0.026(3) 0.025(3) -0.011(2) 0.002(3) -0.007(3)
C4B 0.024(3) 0.028(3) 0.020(3) -0.007(2) -0.001(2) 0.000(2)
C8B 0.031(4) 0.030(3) 0.027(3) -0.008(2) 0.005(3) -0.003(3)
C9B 0.030(4) 0.039(3) 0.033(3) -0.009(3) -0.010(3) 0.006(3)
C10B 0.034(4) 0.034(3) 0.031(3) -0.006(3) -0.005(3) 0.007(3)
C11B 0.023(3) 0.035(4) 0.039(4) -0.012(3) -0.001(3) 0.002(3)
C6A 0.046(4) 0.029(3) 0.027(3) -0.001(3) -0.002(3) 0.000(3)
C2A 0.029(3) 0.035(3) 0.023(3) -0.007(2) -0.006(3) 0.004(3)
N2A 0.078(5) 0.038(3) 0.025(3) -0.010(2) -0.008(3) -0.010(3)
C8A 0.040(4) 0.036(4) 0.019(3) -0.013(2) -0.001(3) 0.002(3)
O2W 0.145(7) 0.108(5) 0.094(5) -0.037(4) 0.005(5) -0.033(5)
O1W 0.198(9) 0.139(6) 0.072(5) -0.018(4) -0.010(5) 0.106(6)

loop_
_atom_type_symbol
_atom_type_description
_atom_type_scat_dispersion_real
_atom_type_scat_dispersion_imag
_atom_type_scat_source
C C 0.0033 0.0016 'International Tables Vol C Tables 4.2.6.8 and 6.1.1.4'
H H 0.0000 0.0000 'International Tables Vol C Tables 4.2.6.8 and 6.1.1.4'
N N 0.0061 0.0033 'International Tables Vol C Tables 4.2.6.8 and 6.1.1.4'
O O 0.0106 0.0060 'International Tables Vol C Tables 4.2.6.8 and 6.1.1.4'
Cl Cl 0.1484 0.1585 'International Tables Vol C Tables 4.2.6.8 and 6.1.1.4'
Cu Cu 0.3201 1.2651 'International Tables Vol C Tables 4.2.6.8 and 6.1.1.4'

loop_
_geom_angle_atom_site_label_1
_geom_angle_atom_site_label_2
_geom_angle_atom_site_label_3
_geom_angle
_geom_angle_site_symmetry_1
_geom_angle_site_symmetry_3
N7A Cu1 N7B 174.1(2) . .
N7A Cu1 O2A 90.42(18) . .
N7B Cu1 O2A 90.32(17) . .
N7A Cu1 O3W 90.23(18) . .
N7B Cu1 O3W 87.22(17) . .
O2A Cu1 O3W 161.42(18) . .
N7A Cu1 Cl1 93.16(15) . .
N7B Cu1 Cl1 92.55(15) . .
O2A Cu1 Cl1 97.70(14) . .
O3W Cu1 Cl1 100.80(13) . .
C11A O2A Cu1 123.5(4) . .
C8B N7B C5B 105.7(4) . .
C8B N7B Cu1 129.7(4) . .
C5B N7B Cu1 124.6(4) . .
C8A N9A C4A 107.0(4) . .
C8A N9A C9A 128.6(5) . .
C4A N9A C9A 124.4(4) . .
C6B C5B N7B 135.2(5) . .
C6B C5B C4B 115.9(5) . .
N7B C5B C4B 108.9(5) . .
C6B N1B C2B 117.2(5) . .
C2B N2B H2BA 120.0 . .
C2B N2B H2BB 120.0 . .
H2BA N2B H2BB 120.0 . .
C4B N3B C2B 112.6(4) . .
C8B N9B C4B 107.1(4) . .
C8B N9B C9B 126.6(5) . .
C4B N9B C9B 126.3(5) . .
C11B O2B H2B 109.5 . .
C6A N1A C2A 118.2(5) . .
C4A N3A C2A 111.6(4) . .
C8A N7A C5A 105.0(4) . .
C8A N7A Cu1 126.8(4) . .
C5A N7A Cu1 127.3(4) . .
C4A C5A C6A 116.5(5) . .
C4A C5A N7A 109.1(5) . .
C6A C5A N7A 134.4(5) . .
N3A C4A N9A 127.2(5) . .
N3A C4A C5A 127.1(5) . .
N9A C4A C5A 105.7(5) . .
N9A C9A C10A 109.8(5) . 2_676
N9A C9A H9AA 109.7 . .
C10A C9A H9AA 109.7 2_676 .
N9A C9A H9AB 109.7 . .
C10A C9A H9AB 109.7 2_676 .
H9AA C9A H9AB 108.2 . .
C9A C10A C11A 115.6(5) 2_676 .
C9A C10A H10A 108.4 2_676 .
C11A C10A H10A 108.4 . .
C9A C10A H10B 108.4 2_676 .
C11A C10A H10B 108.4 . .
H10A C10A H10B 107.4 . .
O1A C11A O2A 126.8(7) . .
O1A C11A C10A 117.2(6) . .
O2A C11A C10A 115.9(6) . .
N1B C6B C5B 121.7(5) . .
N1B C6B H6B 119.2 . .
C5B C6B H6B 119.2 . .
N2B C2B N3B 119.1(5) . .
N2B C2B N1B 114.4(5) . .
N3B C2B N1B 126.5(5) . .
N3B C4B N9B 127.8(5) . .
N3B C4B C5B 126.0(5) . .
N9B C4B C5B 106.1(4) . .
N7B C8B N9B 112.2(5) . .
N7B C8B H8B 123.9 . .
N9B C8B H8B 123.9 . .
N9B C9B C10B 112.0(5) . .
N9B C9B H9BA 109.2 . .
C10B C9B H9BA 109.2 . .
N9B C9B H9BB 109.2 . .
C10B C9B H9BB 109.2 . .
H9BA C9B H9BB 107.9 . .
C11B C10B C9B 113.6(5) . .
C11B C10B H10C 108.9 . .
C9B C10B H10C 108.9 . .
C11B C10B H10D 108.9 . .
C9B C10B H10D 108.9 . .
H10C C10B H10D 107.7 . .
O1B C11B O2B 123.4(6) . .
O1B C11B C10B 123.9(6) . .
O2B C11B C10B 112.6(5) . .
N1A C6A C5A 119.1(5) . .
N1A C6A H6A 120.4 . .
C5A C6A H6A 120.4 . .
N3A C2A N2A 117.6(5) . .
N3A C2A N1A 127.6(5) . .
N2A C2A N1A 114.9(5) . .
C2A N2A H2AA 120.0 . .
C2A N2A H2AB 120.0 . .
H2AA N2A H2AB 120.0 . .
N7A C8A N9A 113.2(5) . .
N7A C8A H8A 123.4 . .
N9A C8A H8A 123.4 . .

loop_
_geom_bond_atom_site_label_1
_geom_bond_atom_site_label_2
_geom_bond_distance
_geom_bond_site_symmetry_2
Cu1 N7A 1.973(4) .
Cu1 N7B 1.982(4) .
Cu1 O2A 2.014(4) .
Cu1 O3W 2.049(4) .
Cu1 Cl1 2.5762(19) .
O2A C11A 1.252(7) .
N7B C8B 1.316(7) .
N7B C5B 1.386(7) .
O1A C11A 1.232(8) .
N9A C8A 1.350(6) .
N9A C4A 1.380(7) .
N9A C9A 1.463(7) .
C5B C6B 1.376(8) .
C5B C4B 1.396(7) .
N1B C6B 1.313(7) .
N1B C2B 1.378(7) .
N2B C2B 1.338(7) .
N2B H2BA 0.8600 .
N2B H2BB 0.8600 .
N3B C4B 1.326(6) .
N3B C2B 1.348(7) .
N9B C8B 1.363(7) .
N9B C4B 1.365(7) .
N9B C9B 1.476(7) .
O2B C11B 1.306(7) .
O2B H2B 0.8200 .
O1B C11B 1.223(7) .
N1A C6A 1.343(7) .
N1A C2A 1.365(7) .
N3A C4A 1.332(7) .
N3A C2A 1.332(7) .
N7A C8A 1.308(7) .
N7A C5A 1.402(7) .
C5A C4A 1.386(7) .
C5A C6A 1.387(8) .
C9A C10A 1.530(9) 2_676
C9A H9AA 0.9700 .
C9A H9AB 0.9700 .
C10A C9A 1.530(9) 2_676
C10A C11A 1.551(9) .
C10A H10A 0.9700 .
C10A H10B 0.9700 .
C6B H6B 0.9300 .
C8B H8B 0.9300 .
C9B C10B 1.516(8) .
C9B H9BA 0.9700 .
C9B H9BB 0.9700 .
C10B C11B 1.504(8) .
C10B H10C 0.9700 .
C10B H10D 0.9700 .
C6A H6A 0.9300 .
C2A N2A 1.347(7) .
N2A H2AA 0.8600 .
N2A H2AB 0.8600 .
C8A H8A 0.9300 .

loop_
_geom_torsion_atom_site_label_1
_geom_torsion_atom_site_label_2
_geom_torsion_atom_site_label_3
_geom_torsion_atom_site_label_4
_geom_torsion
_geom_torsion_site_symmetry_1
_geom_torsion_site_symmetry_4
N7A Cu1 O2A C11A -127.2(5) . .
N7B Cu1 O2A C11A 47.0(5) . .
O3W Cu1 O2A C11A -35.2(8) . .
Cl1 Cu1 O2A C11A 139.6(5) . .
N7A Cu1 N7B C8B -35(2) . .
O2A Cu1 N7B C8B -132.6(5) . .
O3W Cu1 N7B C8B 29.0(5) . .
Cl1 Cu1 N7B C8B 129.7(5) . .
N7A Cu1 N7B C5B 143.4(18) . .
O2A Cu1 N7B C5B 46.2(5) . .
O3W Cu1 N7B C5B -152.2(5) . .
Cl1 Cu1 N7B C5B -51.5(4) . .
C8B N7B C5B C6B -178.5(6) . .
Cu1 N7B C5B C6B 2.4(9) . .
C8B N7B C5B C4B 0.0(6) . .
Cu1 N7B C5B C4B -179.0(4) . .
N7B Cu1 N7A C8A -60(2) . .
O2A Cu1 N7A C8A 37.3(5) . .
O3W Cu1 N7A C8A -124.1(5) . .
Cl1 Cu1 N7A C8A 135.1(5) . .
N7B Cu1 N7A C5A 107.1(19) . .
O2A Cu1 N7A C5A -155.7(5) . .
O3W Cu1 N7A C5A 42.9(5) . .
Cl1 Cu1 N7A C5A -57.9(5) . .
C8A N7A C5A C4A 1.4(6) . .
Cu1 N7A C5A C4A -167.8(4) . .
C8A N7A C5A C6A 179.9(7) . .
Cu1 N7A C5A C6A 10.7(10) . .
C2A N3A C4A N9A 179.1(6) . .
C2A N3A C4A C5A 0.3(8) . .
C8A N9A C4A N3A -177.9(6) . .
C9A N9A C4A N3A 3.6(9) . .
C8A N9A C4A C5A 1.1(6) . .
C9A N9A C4A C5A -177.5(5) . .
C6A C5A C4A N3A -1.4(9) . .
N7A C5A C4A N3A 177.4(5) . .
C6A C5A C4A N9A 179.6(5) . .
N7A C5A C4A N9A -1.6(6) . .
C8A N9A C9A C10A -103.1(7) . 2_676
C4A N9A C9A C10A 75.2(7) . 2_676
Cu1 O2A C11A O1A 29.1(8) . .
Cu1 O2A C11A C10A -147.5(4) . .
C9A C10A C11A O1A 153.0(5) 2_676 .
C9A C10A C11A O2A -30.0(7) 2_676 .
C2B N1B C6B C5B -1.9(8) . .
N7B C5B C6B N1B 180.0(6) . .
C4B C5B C6B N1B 1.5(8) . .
C4B N3B C2B N2B 178.9(5) . .
C4B N3B C2B N1B -0.1(8) . .
C6B N1B C2B N2B -177.9(5) . .
C6B N1B C2B N3B 1.2(8) . .
C2B N3B C4B N9B -179.5(5) . .
C2B N3B C4B C5B -0.4(8) . .
C8B N9B C4B N3B 179.0(5) . .
C9B N9B C4B N3B 0.1(9) . .
C8B N9B C4B C5B -0.2(6) . .
C9B N9B C4B C5B -179.1(5) . .
C6B C5B C4B N3B -0.3(8) . .
N7B C5B C4B N3B -179.1(5) . .
C6B C5B C4B N9B 179.0(5) . .
N7B C5B C4B N9B 0.1(6) . .
C5B N7B C8B N9B -0.1(7) . .
Cu1 N7B C8B N9B 178.9(4) . .
C4B N9B C8B N7B 0.2(7) . .
C9B N9B C8B N7B 179.1(5) . .
C8B N9B C9B C10B -104.4(6) . .
C4B N9B C9B C10B 74.3(7) . .
N9B C9B C10B C11B 66.6(7) . .
C9B C10B C11B O1B 5.9(9) . .
C9B C10B C11B O2B -176.4(5) . .
C2A N1A C6A C5A 0.4(9) . .
C4A C5A C6A N1A 0.9(9) . .
N7A C5A C6A N1A -177.5(6) . .
C4A N3A C2A N2A -178.2(5) . .
C4A N3A C2A N1A 1.3(9) . .
C6A N1A C2A N3A -1.7(9) . .
C6A N1A C2A N2A 177.8(5) . .
C5A N7A C8A N9A -0.7(7) . .
Cu1 N7A C8A N9A 168.6(4) . .
C4A N9A C8A N7A -0.3(7) . .
C9A N9A C8A N7A 178.2(5) . .
